data_1560555
loop_
_publ_author_name
'Wang, Yi'
'Suen, Nian-Tzu'
'Kunene, Thabiso'
'Stoyko, Stanislav'
'Bobev, Svilen'

_publ_section_title
;
 Synthesis and structural characterization of the Zintl phases
 Na3Ca3TrPn4, Na3Sr3TrPn4, and Na3Eu3TrPn4 (Tr=Al, Ga, In; Pn=P, As, Sb)
;
_journal_name_full 'Journal of Solid State Chemistry'
_journal_page_first 160
_journal_page_last 168
_journal_paper_doi 10.1016/j.jssc.2017.02.026
_journal_volume 249
_journal_year 2017
_chemical_formula_sum 'As4 In Na3.34 Sr2.66'
_chemical_formula_weight 724.36
_space_group_IT_number 186
_space_group_name_Hall 'P 6c -2c'
_space_group_name_H-M_alt 'P 63 m c'
_symmetry_cell_setting hexagonal
_symmetry_space_group_name_H-M 'P 63 m c'
_atom_sites_solution_hydrogens .
_atom_sites_solution_primary direct
_atom_sites_solution_secondary difmap
_cell_angle_alpha 90.00
_cell_angle_beta 90.00
_cell_angle_gamma 120.00
_cell_formula_units_Z 2
_cell_length_a 9.7426(12)
_cell_length_b 9.7426(12)
_cell_length_c 7.605(2)
_cell_measurement_reflns_used 684
_cell_measurement_temperature 200(2)
_cell_measurement_theta_max 23.66
_cell_measurement_theta_min 2.41
_cell_volume 625.1(2)
_computing_cell_refinement 'Bruker SMART'
_computing_data_collection 'Bruker SMART'
_computing_data_reduction 'Bruker SAINT'
_computing_molecular_graphics 'Bruker SHELXTL'
_computing_publication_material 'Bruker SHELXTL'
_computing_structure_refinement 'SHELXL-97 (Sheldrick, 1997)'
_computing_structure_solution 'SHELXS-97 (Sheldrick, 1990)'
_diffrn_ambient_temperature 200(2)
_diffrn_measured_fraction_theta_full 1.000
_diffrn_measured_fraction_theta_max 1.000
_diffrn_measurement_device_type 'CCD area detector'
_diffrn_measurement_method 'phi and omega scans'
_diffrn_radiation_monochromator graphite
_diffrn_radiation_source 'fine-focus sealed tube'
_diffrn_radiation_type MoK\a
_diffrn_radiation_wavelength 0.71073
_diffrn_reflns_av_R_equivalents 0.1137
_diffrn_reflns_av_sigmaI/netI 0.0521
_diffrn_reflns_limit_h_max 13
_diffrn_reflns_limit_h_min -13
_diffrn_reflns_limit_k_max 13
_diffrn_reflns_limit_k_min -13
_diffrn_reflns_limit_l_max 10
_diffrn_reflns_limit_l_min -10
_diffrn_reflns_number 8674
_diffrn_reflns_theta_full 29.57
_diffrn_reflns_theta_max 29.57
_diffrn_reflns_theta_min 2.41
_exptl_absorpt_coefficient_mu 23.679
_exptl_absorpt_correction_T_max 0.2768
_exptl_absorpt_correction_T_min 0.2072
_exptl_absorpt_correction_type multi-scan
_exptl_absorpt_process_details SADABS
_exptl_crystal_colour grey
_exptl_crystal_density_diffrn 3.848
_exptl_crystal_density_method 'not measured'
_exptl_crystal_description irregular
_exptl_crystal_F_000 638
_exptl_crystal_size_max 0.10
_exptl_crystal_size_mid 0.09
_exptl_crystal_size_min 0.07
_refine_diff_density_max 0.891
_refine_diff_density_min -1.181
_refine_diff_density_rms 0.194
_refine_ls_abs_structure_details 'Flack H D (1983), Acta Cryst. A39, 876-881'
_refine_ls_abs_structure_Flack 0.00(3)
_refine_ls_extinction_method none
_refine_ls_goodness_of_fit_ref 1.064
_refine_ls_hydrogen_treatment .
_refine_ls_matrix_type full
_refine_ls_number_parameters 27
_refine_ls_number_reflns 687
_refine_ls_number_restraints 1
_refine_ls_restrained_S_all 1.063
_refine_ls_R_factor_all 0.0569
_refine_ls_R_factor_gt 0.0365
_refine_ls_shift/su_max 0.030
_refine_ls_shift/su_mean 0.012
_refine_ls_structure_factor_coef Fsqd
_refine_ls_weighting_details 'calc w=1/[\s^2^(Fo^2^)+(0.0364P)^2^+0.0000P] where P=(Fo^2^+2Fc^2^)/3'
_refine_ls_weighting_scheme calc
_refine_ls_wR_factor_gt 0.0753
_refine_ls_wR_factor_ref 0.0806
_reflns_number_gt 542
_reflns_number_total 687
_reflns_threshold_expression >2sigma(I)
_cod_data_source_file JSSC-2017-249-160.cif
_cod_data_source_block Na3Sr3InAs4
_cod_depositor_comments
;
The following automatic conversions were performed:

data item '_symmetry_cell_setting' value 'Hexagonal' was changed to
'hexagonal' in accordance with the built-in table derived from the
CIF Core dictionary named 'cif_core.dic' version 2.4.5 last updated
on 2014-11-21.

Automatic conversion script
Id: cif_fix_values 8369 2020-08-20 11:38:08Z andrius 
;
_cod_original_sg_symbol_H-M P6(3)mc
_cod_database_code 1560555

loop_
_symmetry_equiv_pos_as_xyz
'x, y, z'
'-y, x-y, z'
'-x+y, -x, z'
'-x, -y, z+1/2'
'y, -x+y, z+1/2'
'x-y, x, z+1/2'
'-y, -x, z'
'-x+y, y, z'
'x, x-y, z'
'y, x, z+1/2'
'x-y, -y, z+1/2'
'-x, -x+y, z+1/2'

loop_
_atom_site_label
_atom_site_type_symbol
_atom_site_fract_x
_atom_site_fract_y
_atom_site_fract_z
_atom_site_U_iso_or_equiv
_atom_site_adp_type
_atom_site_occupancy
_atom_site_symmetry_multiplicity
_atom_site_calc_flag
_atom_site_refinement_flags
_atom_site_disorder_assembly
_atom_site_disorder_group
Na1A Na 0.864(2) 0.136(2) 0.932(2) 0.046(2) Uiso 0.75(13) 2 d SP . .
Na1B Na 0.844(6) 0.156(6) 0.950(7) 0.046(2) Uiso 0.25(13) 2 d SP . .
Sr1 Sr 0.47704(7) 0.52296(7) 0.77255(18) 0.0292(4) Uani 0.886(6) 2 d SP . .
Na1 Na 0.47704(7) 0.52296(7) 0.77255(18) 0.0292(4) Uani 0.114(6) 2 d SP . .
In In 0.6667 0.3333 0.64392(18) 0.0278(4) Uani 1 6 d S . .
As1 As 0.81665(8) 0.18335(8) 0.54181(19) 0.0274(3) Uani 1 2 d S . .
As2 As 0.6667 0.3333 0.0000(2) 0.0265(5) Uani 1 6 d S . .

loop_
_atom_site_aniso_label
_atom_site_aniso_U_11
_atom_site_aniso_U_22
_atom_site_aniso_U_33
_atom_site_aniso_U_23
_atom_site_aniso_U_13
_atom_site_aniso_U_12
Sr1 0.0381(6) 0.0381(6) 0.0147(6) -0.0018(3) 0.0018(3) 0.0215(7)
Na1 0.0381(6) 0.0381(6) 0.0147(6) -0.0018(3) 0.0018(3) 0.0215(7)
In 0.0349(6) 0.0349(6) 0.0134(7) 0.000 0.000 0.0175(3)
As1 0.0307(5) 0.0307(5) 0.0181(6) -0.0015(3) 0.0015(3) 0.0132(5)
As2 0.0331(9) 0.0331(9) 0.0132(10) 0.000 0.000 0.0165(4)

loop_
_atom_type_symbol
_atom_type_description
_atom_type_scat_dispersion_real
_atom_type_scat_dispersion_imag
_atom_type_scat_source
Na Na 0.0362 0.0249 'International Tables Vol C Tables 4.2.6.8 and 6.1.1.4'
In In -0.7276 1.3100 'International Tables Vol C Tables 4.2.6.8 and 6.1.1.4'
Sr Sr -1.5307 3.2498 'International Tables Vol C Tables 4.2.6.8 and 6.1.1.4'
As As 0.0499 2.0058 'International Tables Vol C Tables 4.2.6.8 and 6.1.1.4'

loop_
_geom_angle_atom_site_label_1
_geom_angle_atom_site_label_2
_geom_angle_atom_site_label_3
_geom_angle
_geom_angle_site_symmetry_1
_geom_angle_site_symmetry_3
As1 Na1A As1 134.5(6) 5_665 6_545
As1 Na1A As1 110.2(3) 5_665 .
As1 Na1A As1 110.2(3) 6_545 .
As1 Na1A As2 102.1(8) 5_665 1_556
As1 Na1A As2 102.1(8) 6_545 1_556
As1 Na1A As2 83.8(6) . 1_556
As1 Na1A Na1 59.62(14) 5_665 3_665
As1 Na1A Na1 164.1(10) 6_545 3_665
As1 Na1A Na1 62.3(2) . 3_665
As2 Na1A Na1 64.1(5) 1_556 3_665
As1 Na1A Sr1 59.62(14) 5_665 3_665
As1 Na1A Sr1 164.1(10) 6_545 3_665
As1 Na1A Sr1 62.3(2) . 3_665
As2 Na1A Sr1 64.1(5) 1_556 3_665
Na1 Na1A Sr1 0.00(5) 3_665 3_665
As1 Na1A Sr1 164.1(10) 5_665 2_655
As1 Na1A Sr1 59.62(14) 6_545 2_655
As1 Na1A Sr1 62.3(2) . 2_655
As2 Na1A Sr1 64.1(5) 1_556 2_655
Na1 Na1A Sr1 105.4(6) 3_665 2_655
Sr1 Na1A Sr1 105.4(6) 3_665 2_655
As1 Na1A Na1 164.1(10) 5_665 2_655
As1 Na1A Na1 59.62(14) 6_545 2_655
As1 Na1A Na1 62.3(2) . 2_655
As2 Na1A Na1 64.1(5) 1_556 2_655
Na1 Na1A Na1 105.4(6) 3_665 2_655
Sr1 Na1A Na1 105.4(6) 3_665 2_655
Sr1 Na1A Na1 0.00(5) 2_655 2_655
As1 Na1A Sr1 57.2(4) 5_665 6_655
As1 Na1A Sr1 116.0(7) 6_545 6_655
As1 Na1A Sr1 119.6(7) . 6_655
As2 Na1A Sr1 50.9(5) 1_556 6_655
Na1 Na1A Sr1 62.5(4) 3_665 6_655
Sr1 Na1A Sr1 62.5(4) 3_665 6_655
Sr1 Na1A Sr1 112.6(9) 2_655 6_655
Na1 Na1A Sr1 112.6(9) 2_655 6_655
As1 Na1A Na1 57.2(4) 5_665 6_655
As1 Na1A Na1 116.0(7) 6_545 6_655
As1 Na1A Na1 119.6(7) . 6_655
As2 Na1A Na1 50.9(5) 1_556 6_655
Na1 Na1A Na1 62.5(4) 3_665 6_655
Sr1 Na1A Na1 62.5(4) 3_665 6_655
Sr1 Na1A Na1 112.6(9) 2_655 6_655
Na1 Na1A Na1 112.6(9) 2_655 6_655
Sr1 Na1A Na1 0.00(6) 6_655 6_655
As1 Na1A Sr1 116.0(7) 5_665 5
As1 Na1A Sr1 57.2(4) 6_545 5
As1 Na1A Sr1 119.6(7) . 5
As2 Na1A Sr1 50.9(5) 1_556 5
Na1 Na1A Sr1 112.6(9) 3_665 5
Sr1 Na1A Sr1 112.6(9) 3_665 5
Sr1 Na1A Sr1 62.5(4) 2_655 5
Na1 Na1A Sr1 62.5(4) 2_655 5
Sr1 Na1A Sr1 64.2(5) 6_655 5
Na1 Na1A Sr1 64.2(5) 6_655 5
As1 Na1A Na1 116.0(7) 5_665 5
As1 Na1A Na1 57.2(4) 6_545 5
As1 Na1A Na1 119.6(7) . 5
As2 Na1A Na1 50.9(5) 1_556 5
Na1 Na1A Na1 112.6(9) 3_665 5
Sr1 Na1A Na1 112.6(9) 3_665 5
Sr1 Na1A Na1 62.5(4) 2_655 5
Na1 Na1A Na1 62.5(4) 2_655 5
Sr1 Na1A Na1 64.2(5) 6_655 5
Na1 Na1A Na1 64.2(5) 6_655 5
Sr1 Na1A Na1 0.00(6) 5 5
As1 Na1B As1 128(2) 5_665 6_545
As1 Na1B As2 109(2) 5_665 1_556
As1 Na1B As2 109(2) 6_545 1_556
As1 Na1B As1 106.7(14) 5_665 .
As1 Na1B As1 106.7(14) 6_545 .
As2 Na1B As1 88.8(17) 1_556 .
As1 Na1B Sr1 60.39(16) 5_665 3_665
As1 Na1B Sr1 169.2(12) 6_545 3_665
As2 Na1B Sr1 69.0(16) 1_556 3_665
As1 Na1B Sr1 63.0(6) . 3_665
As1 Na1B Na1 60.39(16) 5_665 3_665
As1 Na1B Na1 169.2(12) 6_545 3_665
As2 Na1B Na1 69.0(16) 1_556 3_665
As1 Na1B Na1 63.0(6) . 3_665
Sr1 Na1B Na1 0.00(4) 3_665 3_665
As1 Na1B Sr1 169.2(12) 5_665 2_655
As1 Na1B Sr1 60.39(16) 6_545 2_655
As2 Na1B Sr1 69.0(16) 1_556 2_655
As1 Na1B Sr1 63.0(6) . 2_655
Sr1 Na1B Sr1 110.1(16) 3_665 2_655
Na1 Na1B Sr1 110.1(16) 3_665 2_655
As1 Na1B Na1 169.2(12) 5_665 2_655
As1 Na1B Na1 60.39(16) 6_545 2_655
As2 Na1B Na1 69.0(16) 1_556 2_655
As1 Na1B Na1 63.0(6) . 2_655
Sr1 Na1B Na1 110.1(16) 3_665 2_655
Na1 Na1B Na1 110.1(16) 3_665 2_655
Sr1 Na1B Na1 0.00(5) 2_655 2_655
As1 Na1B Sr1 60.4(9) 5_665 6_655
As1 Na1B Sr1 122.1(18) 6_545 6_655
As2 Na1B Sr1 55.7(16) 1_556 6_655
As1 Na1B Sr1 126.0(19) . 6_655
Sr1 Na1B Sr1 66.4(11) 3_665 6_655
Na1 Na1B Sr1 66.4(11) 3_665 6_655
Sr1 Na1B Sr1 122(3) 2_655 6_655
Na1 Na1B Sr1 122(3) 2_655 6_655
As1 Na1B Na1 60.4(9) 5_665 6_655
As1 Na1B Na1 122.1(18) 6_545 6_655
As2 Na1B Na1 55.7(16) 1_556 6_655
As1 Na1B Na1 126.0(19) . 6_655
Sr1 Na1B Na1 66.4(11) 3_665 6_655
Na1 Na1B Na1 66.4(11) 3_665 6_655
Sr1 Na1B Na1 122(3) 2_655 6_655
Na1 Na1B Na1 122(3) 2_655 6_655
Sr1 Na1B Na1 0.00(7) 6_655 6_655
As1 Na1B Na1 122.1(18) 5_665 5
As1 Na1B Na1 60.4(9) 6_545 5
As2 Na1B Na1 55.7(16) 1_556 5
As1 Na1B Na1 126.0(19) . 5
Sr1 Na1B Na1 122(3) 3_665 5
Na1 Na1B Na1 122(3) 3_665 5
Sr1 Na1B Na1 66.4(11) 2_655 5
Na1 Na1B Na1 66.4(11) 2_655 5
Sr1 Na1B Na1 69.4(17) 6_655 5
Na1 Na1B Na1 69.4(17) 6_655 5
As1 Na1B Sr1 122.1(18) 5_665 5
As1 Na1B Sr1 60.4(9) 6_545 5
As2 Na1B Sr1 55.7(16) 1_556 5
As1 Na1B Sr1 126.0(19) . 5
Sr1 Na1B Sr1 122(3) 3_665 5
Na1 Na1B Sr1 122(3) 3_665 5
Sr1 Na1B Sr1 66.4(11) 2_655 5
Na1 Na1B Sr1 66.4(11) 2_655 5
Sr1 Na1B Sr1 69.4(17) 6_655 5
Na1 Na1B Sr1 69.4(17) 6_655 5
Na1 Na1B Sr1 0.00(7) 5 5
As2 Sr1 As1 98.02(4) 4_665 6
As2 Sr1 As1 98.02(4) 4_665 5_565
As1 Sr1 As1 85.93(5) 6 5_565
As2 Sr1 In 122.48(6) 4_665 .
As1 Sr1 In 122.07(4) 6 .
As1 Sr1 In 122.07(4) 5_565 .
As2 Sr1 Na1B 129.9(18) 4_665 2_655
As1 Sr1 Na1B 53.5(9) 6 2_655
As1 Sr1 Na1B 116.8(11) 5_565 2_655
In Sr1 Na1B 68.6(10) . 2_655
As2 Sr1 Na1B 129.9(18) 4_665 3_665
As1 Sr1 Na1B 116.8(11) 6 3_665
As1 Sr1 Na1B 53.5(9) 5_565 3_665
In Sr1 Na1B 68.6(10) . 3_665
Na1B Sr1 Na1B 100(4) 2_655 3_665
As2 Sr1 As1 95.56(4) 4_665 2_655
As1 Sr1 As1 95.40(4) 6 2_655
As1 Sr1 As1 166.03(5) 5_565 2_655
In Sr1 As1 46.13(3) . 2_655
Na1B Sr1 As1 55.0(9) 2_655 2_655
Na1B Sr1 As1 114.3(11) 3_665 2_655
As2 Sr1 As1 95.56(4) 4_665 3_665
As1 Sr1 As1 166.03(5) 6 3_665
As1 Sr1 As1 95.40(4) 5_565 3_665
In Sr1 As1 46.13(3) . 3_665
Na1B Sr1 As1 114.3(11) 2_655 3_665
Na1B Sr1 As1 55.0(9) 3_665 3_665
As1 Sr1 As1 80.01(5) 2_655 3_665
As2 Sr1 Na1A 124.1(6) 4_665 2_655
As1 Sr1 Na1A 51.2(3) 6 2_655
As1 Sr1 Na1A 120.1(4) 5_565 2_655
In Sr1 Na1A 71.3(3) . 2_655
Na1B Sr1 Na1A 5.8(13) 2_655 2_655
Na1B Sr1 Na1A 106(2) 3_665 2_655
As1 Sr1 Na1A 52.9(3) 2_655 2_655
As1 Sr1 Na1A 117.4(3) 3_665 2_655
As2 Sr1 Na1A 124.1(6) 4_665 3_665
As1 Sr1 Na1A 120.1(4) 6 3_665
As1 Sr1 Na1A 51.2(3) 5_565 3_665
In Sr1 Na1A 71.3(3) . 3_665
Na1B Sr1 Na1A 106(2) 2_655 3_665
Na1B Sr1 Na1A 5.8(13) 3_665 3_665
As1 Sr1 Na1A 117.4(3) 2_655 3_665
As1 Sr1 Na1A 52.9(3) 3_665 3_665
Na1A Sr1 Na1A 111.8(12) 2_655 3_665
As2 Sr1 As2 167.87(7) 4_665 1_556
As1 Sr1 As2 90.83(4) 6 1_556
As1 Sr1 As2 90.83(4) 5_565 1_556
In Sr1 As2 45.39(4) . 1_556
Na1B Sr1 As2 50.8(18) 2_655 1_556
Na1B Sr1 As2 50.8(18) 3_665 1_556
As1 Sr1 As2 75.26(4) 2_655 1_556
As1 Sr1 As2 75.26(4) 3_665 1_556
Na1A Sr1 As2 56.5(6) 2_655 1_556
Na1A Sr1 As2 56.5(6) 3_665 1_556
As2 Sr1 Na1B 51.4(13) 4_665 6_554
As1 Sr1 Na1B 81.6(5) 6 6_554
As1 Sr1 Na1B 144.3(11) 5_565 6_554
In Sr1 Na1B 92.6(10) . 6_554
Na1B Sr1 Na1B 82(3) 2_655 6_554
Na1B Sr1 Na1B 158.5(10) 3_665 6_554
As1 Sr1 Na1B 49.4(12) 2_655 6_554
As1 Sr1 Na1B 104.6(5) 3_665 6_554
Na1A Sr1 Na1B 76.1(16) 2_655 6_554
Na1A Sr1 Na1B 157.4(5) 3_665 6_554
As2 Sr1 Na1B 122.6(13) 1_556 6_554
As1 In As1 111.77(4) 2_655 .
As1 In As1 111.77(4) 2_655 3_665
As1 In As1 111.77(4) . 3_665
As1 In As2 107.06(5) 2_655 1_556
As1 In As2 107.06(5) . 1_556
As1 In As2 107.06(5) 3_665 1_556
As1 In Na1 68.199(19) 2_655 3_665
As1 In Na1 68.198(19) . 3_665
As1 In Na1 179.94(7) 3_665 3_665
As2 In Na1 73.00(3) 1_556 3_665
As1 In Sr1 68.199(19) 2_655 3_665
As1 In Sr1 68.198(19) . 3_665
As1 In Sr1 179.94(7) 3_665 3_665
As2 In Sr1 73.00(3) 1_556 3_665
Na1 In Sr1 0.00(2) 3_665 3_665
As1 In Na1 179.94(7) 2_655 2_655
As1 In Na1 68.199(19) . 2_655
As1 In Na1 68.198(19) 3_665 2_655
As2 In Na1 73.00(3) 1_556 2_655
Na1 In Na1 111.83(3) 3_665 2_655
Sr1 In Na1 111.83(3) 3_665 2_655
As1 In Sr1 179.94(7) 2_655 2_655
As1 In Sr1 68.199(19) . 2_655
As1 In Sr1 68.198(19) 3_665 2_655
As2 In Sr1 73.00(3) 1_556 2_655
Na1 In Sr1 111.83(3) 3_665 2_655
Sr1 In Sr1 111.83(3) 3_665 2_655
Na1 In Sr1 0.00(5) 2_655 2_655
As1 In Sr1 68.199(19) 2_655 .
As1 In Sr1 179.94(7) . .
As1 In Sr1 68.200(19) 3_665 .
As2 In Sr1 73.00(3) 1_556 .
Na1 In Sr1 111.83(3) 3_665 .
Sr1 In Sr1 111.83(3) 3_665 .
Na1 In Sr1 111.83(3) 2_655 .
Sr1 In Sr1 111.83(3) 2_655 .
As1 In Na1 57.73(3) 2_655 6_654
As1 In Na1 57.73(3) . 6_654
As1 In Na1 113.59(6) 3_665 6_654
As2 In Na1 139.35(3) 1_556 6_654
Na1 In Na1 66.35(2) 3_665 6_654
Sr1 In Na1 66.35(2) 3_665 6_654
Na1 In Na1 122.23(3) 2_655 6_654
Sr1 In Na1 122.23(3) 2_655 6_654
Sr1 In Na1 122.23(3) . 6_654
As1 In Sr1 57.73(3) 2_655 6_654
As1 In Sr1 57.73(3) . 6_654
As1 In Sr1 113.59(6) 3_665 6_654
As2 In Sr1 139.35(3) 1_556 6_654
Na1 In Sr1 66.35(2) 3_665 6_654
Sr1 In Sr1 66.35(2) 3_665 6_654
Na1 In Sr1 122.23(3) 2_655 6_654
Sr1 In Sr1 122.23(3) 2_655 6_654
Sr1 In Sr1 122.23(3) . 6_654
Na1 In Sr1 0.00(7) 6_654 6_654
In As1 Na1A 136.5(7) . 5_664
In As1 Na1A 136.5(7) . 6_544
Na1A As1 Na1A 86.3(14) 5_664 6_544
In As1 Na1B 130(2) . 5_664
Na1A As1 Na1B 7.0(14) 5_664 5_664
Na1A As1 Na1B 93(3) 6_544 5_664
In As1 Na1B 130(2) . 6_544
Na1A As1 Na1B 93(3) 5_664 6_544
Na1A As1 Na1B 7.0(14) 6_544 6_544
Na1B As1 Na1B 100(4) 5_664 6_544
In As1 Na1A 88.0(7) . .
Na1A As1 Na1A 96.0(4) 5_664 .
Na1A As1 Na1A 96.0(4) 6_544 .
Na1B As1 Na1A 94.1(7) 5_664 .
Na1B As1 Na1A 94.1(7) 6_544 .
In As1 Na1B 81(2) . .
Na1A As1 Na1B 100.8(12) 5_664 .
Na1A As1 Na1B 100.8(12) 6_544 .
Na1B As1 Na1B 98.4(9) 5_664 .
Na1B As1 Na1B 98.4(9) 6_544 .
Na1A As1 Na1B 6.6(14) . .
In As1 Na1 78.16(4) . 6_654
Na1A As1 Na1 69.2(4) 5_664 6_654
Na1A As1 Na1 122.5(5) 6_544 6_654
Na1B As1 Na1 66.1(11) 5_664 6_654
Na1B As1 Na1 126.5(12) 6_544 6_654
Na1A As1 Na1 136.2(2) . 6_654
Na1B As1 Na1 133.6(9) . 6_654
In As1 Sr1 78.16(4) . 6_654
Na1A As1 Sr1 69.2(4) 5_664 6_654
Na1A As1 Sr1 122.5(5) 6_544 6_654
Na1B As1 Sr1 66.1(11) 5_664 6_654
Na1B As1 Sr1 126.5(12) 6_544 6_654
Na1A As1 Sr1 136.2(2) . 6_654
Na1B As1 Sr1 133.6(9) . 6_654
Na1 As1 Sr1 0.00(7) 6_654 6_654
In As1 Na1 78.16(4) . 5_554
Na1A As1 Na1 122.5(5) 5_664 5_554
Na1A As1 Na1 69.2(4) 6_544 5_554
Na1B As1 Na1 126.5(12) 5_664 5_554
Na1B As1 Na1 66.1(11) 6_544 5_554
Na1A As1 Na1 136.2(2) . 5_554
Na1B As1 Na1 133.6(9) . 5_554
Na1 As1 Na1 81.54(6) 6_654 5_554
Sr1 As1 Na1 81.54(6) 6_654 5_554
In As1 Sr1 78.16(4) . 5_554
Na1A As1 Sr1 122.5(5) 5_664 5_554
Na1A As1 Sr1 69.2(4) 6_544 5_554
Na1B As1 Sr1 126.5(12) 5_664 5_554
Na1B As1 Sr1 66.1(11) 6_544 5_554
Na1A As1 Sr1 136.2(2) . 5_554
Na1B As1 Sr1 133.6(9) . 5_554
Na1 As1 Sr1 81.54(6) 6_654 5_554
Sr1 As1 Sr1 81.54(6) 6_654 5_554
Na1 As1 Sr1 0.00(7) 5_554 5_554
In As1 Sr1 65.67(3) . 3_665
Na1A As1 Sr1 77.0(7) 5_664 3_665
Na1A As1 Sr1 152.5(4) 6_544 3_665
Na1B As1 Sr1 70(2) 5_664 3_665
Na1B As1 Sr1 155.2(9) 6_544 3_665
Na1A As1 Sr1 64.8(3) . 3_665
Na1B As1 Sr1 62.0(8) . 3_665
Na1 As1 Sr1 71.64(2) 6_654 3_665
Sr1 As1 Sr1 71.64(2) 6_654 3_665
Na1 As1 Sr1 138.29(4) 5_554 3_665
Sr1 As1 Sr1 138.29(4) 5_554 3_665
In As2 Na1B 82.7(8) 1_554 1_554
In As2 Na1B 82.7(8) 1_554 2_654
Na1B As2 Na1B 118.4(4) 1_554 2_654
In As2 Na1B 82.7(8) 1_554 3_664
Na1B As2 Na1B 118.4(4) 1_554 3_664
Na1B As2 Na1B 118.4(4) 2_654 3_664
In As2 Na1 130.52(4) 1_554 6_654
Na1B As2 Na1 72.9(6) 1_554 6_654
Na1B As2 Na1 72.9(6) 2_654 6_654
Na1B As2 Na1 146.8(8) 3_664 6_654
In As2 Sr1 130.52(4) 1_554 6_654
Na1B As2 Sr1 72.9(6) 1_554 6_654
Na1B As2 Sr1 72.9(6) 2_654 6_654
Na1B As2 Sr1 146.8(8) 3_664 6_654
Na1 As2 Sr1 0.00(7) 6_654 6_654
In As2 Na1 130.52(4) 1_554 5_554
Na1B As2 Na1 72.9(6) 1_554 5_554
Na1B As2 Na1 146.8(8) 2_654 5_554
Na1B As2 Na1 72.9(6) 3_664 5_554
Na1 As2 Na1 82.35(6) 6_654 5_554
Sr1 As2 Na1 82.35(6) 6_654 5_554
In As2 Sr1 130.52(4) 1_554 5_554
Na1B As2 Sr1 72.9(6) 1_554 5_554
Na1B As2 Sr1 146.8(8) 2_654 5_554
Na1B As2 Sr1 72.9(6) 3_664 5_554
Na1 As2 Sr1 82.35(6) 6_654 5_554
Sr1 As2 Sr1 82.35(6) 6_654 5_554
Na1 As2 Sr1 0.00(7) 5_554 5_554
In As2 Na1 130.52(4) 1_554 4_664
Na1B As2 Na1 146.8(8) 1_554 4_664
Na1B As2 Na1 72.9(6) 2_654 4_664
Na1B As2 Na1 72.9(6) 3_664 4_664
Na1 As2 Na1 82.35(6) 6_654 4_664
Sr1 As2 Na1 82.35(6) 6_654 4_664
Na1 As2 Na1 82.35(6) 5_554 4_664
Sr1 As2 Na1 82.35(6) 5_554 4_664
In As2 Sr1 130.52(4) 1_554 4_664
Na1B As2 Sr1 146.8(8) 1_554 4_664
Na1B As2 Sr1 72.9(6) 2_654 4_664
Na1B As2 Sr1 72.9(6) 3_664 4_664
Na1 As2 Sr1 82.35(6) 6_654 4_664
Sr1 As2 Sr1 82.35(6) 6_654 4_664
Na1 As2 Sr1 82.35(6) 5_554 4_664
Sr1 As2 Sr1 82.35(6) 5_554 4_664
Na1 As2 Sr1 0.00(4) 4_664 4_664
In As2 Na1A 81.1(3) 1_554 1_554
Na1B As2 Na1A 1.6(9) 1_554 1_554
Na1B As2 Na1A 118.1(2) 2_654 1_554
Na1B As2 Na1A 118.1(2) 3_664 1_554
Na1 As2 Na1A 74.03(18) 6_654 1_554
Sr1 As2 Na1A 74.03(18) 6_654 1_554
Na1 As2 Na1A 74.03(18) 5_554 1_554
Sr1 As2 Na1A 74.03(18) 5_554 1_554
Na1 As2 Na1A 148.4(3) 4_664 1_554
Sr1 As2 Na1A 148.4(3) 4_664 1_554
In As2 Na1A 81.1(3) 1_554 2_654
Na1B As2 Na1A 118.1(2) 1_554 2_654
Na1B As2 Na1A 1.6(9) 2_654 2_654
Na1B As2 Na1A 118.1(2) 3_664 2_654
Na1 As2 Na1A 74.02(18) 6_654 2_654
Sr1 As2 Na1A 74.02(18) 6_654 2_654
Na1 As2 Na1A 148.4(3) 5_554 2_654
Sr1 As2 Na1A 148.4(3) 5_554 2_654
Na1 As2 Na1A 74.02(18) 4_664 2_654
Sr1 As2 Na1A 74.02(18) 4_664 2_654
Na1A As2 Na1A 117.66(13) 1_554 2_654

loop_
_geom_bond_atom_site_label_1
_geom_bond_atom_site_label_2
_geom_bond_distance
_geom_bond_site_symmetry_2
Na1A As1 2.905(7) 5_665
Na1A As1 2.905(7) 6_545
Na1A As1 3.070(13) .
Na1A As2 3.37(4) 1_556
Na1A Na1 3.484(14) 3_665
Na1A Sr1 3.484(14) 3_665
Na1A Sr1 3.484(14) 2_655
Na1A Na1 3.484(14) 2_655
Na1A Sr1 3.95(3) 6_655
Na1A Na1 3.95(3) 6_655
Na1A Sr1 3.95(3) 5
Na1A Na1 3.95(3) 5
Na1B As1 2.97(3) 5_665
Na1B As1 2.98(3) 6_545
Na1B As2 3.02(11) 1_556
Na1B As1 3.13(4) .
Na1B Sr1 3.38(3) 3_665
Na1B Na1 3.38(3) 3_665
Na1B Sr1 3.38(3) 2_655
Na1B Na1 3.38(3) 2_655
Na1B Sr1 3.69(8) 6_655
Na1B Na1 3.69(8) 6_655
Na1B Na1 3.69(8) 5
Na1B Sr1 3.69(8) 5
Sr1 As2 3.190(2) 4_665
Sr1 As1 3.2158(15) 6
Sr1 As1 3.2158(15) 5_565
Sr1 In 3.3461(14) .
Sr1 Na1B 3.38(3) 2_655
Sr1 Na1B 3.38(3) 3_665
Sr1 As1 3.4095(13) 2_655
Sr1 As1 3.4096(13) 3_665
Sr1 Na1A 3.484(14) 2_655
Sr1 Na1A 3.484(14) 3_665
Sr1 As2 3.6374(17) 1_556
Sr1 Na1B 3.69(8) 6_554
In As1 2.6473(14) 2_655
In As1 2.6473(14) .
In As1 2.6474(14) 3_665
In As2 2.708(2) 1_556
In Na1 3.3460(14) 3_665
In Sr1 3.3460(14) 3_665
In Na1 3.3461(14) 2_655
In Sr1 3.3461(14) 2_655
In Na1 3.7224(18) 6_654
In Sr1 3.7224(18) 6_654
As1 Na1A 2.905(7) 5_664
As1 Na1A 2.905(7) 6_544
As1 Na1B 2.98(3) 5_664
As1 Na1B 2.98(3) 6_544
As1 Na1 3.2158(15) 6_654
As1 Sr1 3.2158(15) 6_654
As1 Na1 3.2159(15) 5_554
As1 Sr1 3.2159(15) 5_554
As1 Sr1 3.4095(13) 3_665
As2 In 2.708(2) 1_554
As2 Na1B 3.02(11) 1_554
As2 Na1B 3.02(11) 2_654
As2 Na1B 3.02(11) 3_664
As2 Na1 3.190(2) 6_654
As2 Sr1 3.190(2) 6_654
As2 Na1 3.190(2) 5_554
As2 Sr1 3.190(2) 5_554
As2 Na1 3.190(2) 4_664
As2 Sr1 3.190(2) 4_664
As2 Na1A 3.37(4) 1_554
As2 Na1A 3.37(4) 2_654
